data_7029515
loop_
_publ_author_name
'Chen, Mao-Long'
'Guo, Yi-Chao'
'Yang, Fang'
'Liang, Jin-Xia'
'Cao, Ze-Xing'
'Zhou, Zhao-Hui'

_publ_section_title
;
 A lanthanum chelate possessing an open-channel framework with water
 nanotubes: properties and desalination.
;
_journal_issue 16
_journal_name_full 'Dalton transactions (Cambridge, England : 2003)'
_journal_page_first 6026
_journal_page_last 6031
_journal_paper_doi 10.1039/c3dt52837e
_journal_volume 43
_journal_year 2014
_chemical_formula_sum 'C33 H56 La4 N6 O31'
_chemical_formula_weight 1588.48
_chemical_name_systematic
; 
 ? 
;
_space_group_IT_number 147
_symmetry_cell_setting trigonal
_symmetry_space_group_name_Hall '-P 3'
_symmetry_space_group_name_H-M 'P -3'
_atom_sites_solution_hydrogens geom
_atom_sites_solution_primary direct
_atom_sites_solution_secondary difmap
_audit_creation_method SHELXL-97
_cell_angle_alpha 90.00
_cell_angle_beta 90.00
_cell_angle_gamma 120.00
_cell_formula_units_Z 2
_cell_length_a 19.9229(4)
_cell_length_b 19.9229(4)
_cell_length_c 8.9060(2)
_cell_measurement_reflns_used 8899
_cell_measurement_temperature 173(2)
_cell_measurement_theta_max 32.6289
_cell_measurement_theta_min 3.0620
_cell_volume 3061.39(11)
_computing_cell_refinement
;
CrysAlisPro, Oxford Diffraction Ltd.,
Version 1.171.34.44 (release 25-10-2010 CrysAlis171 .NET)
(compiled Oct 25 2010,18:11:34)
;
_computing_data_collection
;
CrysAlisPro, Oxford Diffraction Ltd.,
Version 1.171.34.44 (release 25-10-2010 CrysAlis171 .NET)
(compiled Oct 25 2010,18:11:34)
;
_computing_data_reduction
;
CrysAlisPro, Oxford Diffraction Ltd.,
Version 1.171.34.44 (release 25-10-2010 CrysAlis171 .NET)
(compiled Oct 25 2010,18:11:34)
;
_computing_molecular_graphics 'Bruker SHELXTL'
_computing_publication_material 'Bruker SHELXTL'
_computing_structure_refinement 'SHELXL-97 (Sheldrick, 1997)'
_computing_structure_solution 'SHELXS-97 (Sheldrick, 1990)'
_diffrn_ambient_temperature 173(2)
_diffrn_measured_fraction_theta_full 0.991
_diffrn_measured_fraction_theta_max 0.991
_diffrn_measurement_device_type 'Xcalibur, Sapphire3, Gemini ultra'
_diffrn_radiation_monochromator graphite
_diffrn_radiation_source 'fine-focus sealed tube'
_diffrn_radiation_type MoK\a
_diffrn_radiation_wavelength 0.71073
_diffrn_reflns_av_R_equivalents 0.1097
_diffrn_reflns_av_unetI/netI 0.0488
_diffrn_reflns_limit_h_max 25
_diffrn_reflns_limit_h_min -25
_diffrn_reflns_limit_k_max 25
_diffrn_reflns_limit_k_min -25
_diffrn_reflns_limit_l_max 11
_diffrn_reflns_limit_l_min -11
_diffrn_reflns_number 55967
_diffrn_reflns_theta_full 27.49
_diffrn_reflns_theta_max 27.49
_diffrn_reflns_theta_min 3.07
_exptl_absorpt_coefficient_mu 2.818
_exptl_absorpt_correction_T_max 0.8059
_exptl_absorpt_correction_T_min 0.6772
_exptl_absorpt_correction_type multi-scan
_exptl_absorpt_process_details
;
CrysAlisPro, Oxford Diffraction Ltd.,
Version 1.171.34.44 (release 25-10-2010 CrysAlis171 .NET)
(compiled Oct 25 2010,18:11:34)
Empirical absorption correction using spherical harmonics,
 implemented in SCALE3 ABSPACK scaling algorithm.
;
_exptl_crystal_colour colorless
_exptl_crystal_density_diffrn 1.723
_exptl_crystal_density_method 'not measured'
_exptl_crystal_description hexgonal
_exptl_crystal_F_000 1544
_exptl_crystal_size_max 0.15
_exptl_crystal_size_mid 0.10
_exptl_crystal_size_min 0.08
_refine_diff_density_max 1.144
_refine_diff_density_min -1.873
_refine_diff_density_rms 0.129
_refine_ls_extinction_method none
_refine_ls_goodness_of_fit_ref 1.052
_refine_ls_hydrogen_treatment mixed
_refine_ls_matrix_type full
_refine_ls_number_parameters 235
_refine_ls_number_reflns 4660
_refine_ls_number_restraints 6
_refine_ls_restrained_S_all 1.051
_refine_ls_R_factor_all 0.0572
_refine_ls_R_factor_gt 0.0447
_refine_ls_shift/su_max 0.000
_refine_ls_shift/su_mean 0.000
_refine_ls_structure_factor_coef Fsqd
_refine_ls_weighting_details 'calc w=1/[\s^2^(Fo^2^)+(0.0290P)^2^+8.2340P] where P=(Fo^2^+2Fc^2^)/3'
_refine_ls_weighting_scheme calc
_refine_ls_wR_factor_gt 0.0806
_refine_ls_wR_factor_ref 0.0851
_reflns_number_gt 4051
_reflns_number_total 4660
_reflns_threshold_expression >2sigma(I)
_cod_data_source_file c3dt52837e.txt
_cod_data_source_block sad
_cod_original_sg_symbol_H-M P-3
_cod_database_code 7029515

loop_
_symmetry_equiv_pos_as_xyz
'x, y, z'
'-y, x-y, z'
'-x+y, -x, z'
'-x, -y, -z'
'y, -x+y, -z'
'x-y, x, -z'

loop_
_atom_site_label
_atom_site_type_symbol
_atom_site_fract_x
_atom_site_fract_y
_atom_site_fract_z
_atom_site_U_iso_or_equiv
_atom_site_adp_type
_atom_site_occupancy
_atom_site_symmetry_multiplicity
_atom_site_calc_flag
_atom_site_refinement_flags
La1 La 0.888756(15) 0.396150(16) 0.49690(3) 0.01618(8) Uani 1 1 d .
La2 La 0.6667 0.3333 0.71373(5) 0.01636(11) Uani 1 3 d S
C1 C 0.7695(3) 0.1896(3) 0.5465(6) 0.0229(11) Uani 1 1 d .
H1A H 0.7540 0.1437 0.6111 0.028 Uiso 1 1 calc R
H1B H 0.7541 0.1712 0.4421 0.028 Uiso 1 1 calc R
C2 C 0.7278(3) 0.2316(3) 0.5974(5) 0.0182(10) Uani 1 1 d .
C3 C 0.8810(3) 0.2471(3) 0.7111(5) 0.0260(11) Uani 1 1 d .
H3A H 0.8821 0.1995 0.7384 0.031 Uiso 1 1 calc R
H3B H 0.8437 0.2511 0.7787 0.031 Uiso 1 1 calc R
C4 C 0.9611(3) 0.3171(3) 0.7350(5) 0.0234(11) Uani 1 1 d .
C5 C 0.8537(3) 0.3169(3) 0.1134(5) 0.0240(11) Uani 1 1 d .
H5A H 0.8544 0.2763 0.0504 0.029 Uiso 1 1 calc R
H5B H 0.8551 0.3569 0.0456 0.029 Uiso 1 1 calc R
C6 C 0.7792(3) 0.2812(3) 0.2033(5) 0.0236(11) Uani 1 1 d .
C7 C 0.9847(3) 0.4227(3) 0.1385(5) 0.0245(11) Uani 1 1 d .
H7A H 0.9607 0.4451 0.0730 0.029 Uiso 1 1 calc R
H7B H 1.0161 0.4085 0.0740 0.029 Uiso 1 1 calc R
C8 C 1.0372(3) 0.4832(3) 0.2484(5) 0.0184(10) Uani 1 1 d .
C9 C 0.8935(3) 0.2076(3) 0.4645(6) 0.0276(12) Uani 1 1 d .
H9A H 0.8689 0.1516 0.4876 0.033 Uiso 1 1 calc R
H9B H 0.9480 0.2322 0.4988 0.033 Uiso 1 1 calc R
C10 C 0.8938(3) 0.2166(3) 0.2940(6) 0.0280(12) Uani 1 1 d .
H10A H 0.9051 0.1782 0.2476 0.034 Uiso 1 1 calc R
H10B H 0.8410 0.2036 0.2621 0.034 Uiso 1 1 calc R
C11 C 0.9511(3) 0.2964(3) 0.2320(6) 0.0281(12) Uani 1 1 d .
H11A H 0.9961 0.3206 0.3009 0.034 Uiso 1 1 calc R
H11B H 0.9702 0.2890 0.1342 0.034 Uiso 1 1 calc R
N1 N 0.8537(2) 0.2403(2) 0.5538(4) 0.0200(9) Uani 1 1 d .
N2 N 0.9230(2) 0.3523(2) 0.2094(4) 0.0204(9) Uani 1 1 d .
O1 O 0.77054(18) 0.30100(19) 0.6492(4) 0.0192(7) Uani 1 1 d .
O2 O 0.65654(19) 0.20118(19) 0.5907(4) 0.0217(7) Uani 1 1 d .
O3 O 0.9811(2) 0.3726(2) 0.6414(4) 0.0258(8) Uani 1 1 d .
O4 O 1.0002(3) 0.3169(3) 0.8408(5) 0.0462(12) Uani 1 1 d .
O5 O 0.7821(2) 0.3085(2) 0.3311(4) 0.0287(8) Uani 1 1 d .
O6 O 0.7183(2) 0.2286(2) 0.1446(4) 0.0293(9) Uani 1 1 d .
O7 O 1.02209(18) 0.46937(19) 0.3886(3) 0.0194(7) Uani 1 1 d .
O8 O 1.09118(19) 0.5463(2) 0.2042(4) 0.0231(8) Uani 1 1 d .
O1W O 0.8911(2) 0.4888(2) 0.2988(4) 0.0252(8) Uani 1 1 d D
H1WA H 0.923(2) 0.5372(8) 0.306(6) 0.030 Uiso 1 1 d D
H1WB H 0.8512(18) 0.481(3) 0.250(6) 0.030 Uiso 1 1 d D
O2W O 0.5962(2) 0.3628(2) 0.9108(4) 0.0255(8) Uani 1 1 d D
H2WA H 0.576(3) 0.389(3) 0.884(5) 0.031 Uiso 1 1 d D
H2WB H 0.574(3) 0.337(3) 0.989(4) 0.031 Uiso 1 1 d D
O3W O 0.6667 0.3333 0.4325(7) 0.0303(15) Uani 1 3 d S
H3WB H 0.6743 0.3763 0.4011 0.045 Uiso 0.67 1 calc PR

loop_
_atom_site_aniso_label
_atom_site_aniso_U_11
_atom_site_aniso_U_22
_atom_site_aniso_U_33
_atom_site_aniso_U_23
_atom_site_aniso_U_13
_atom_site_aniso_U_12
La1 0.01393(14) 0.01956(15) 0.01299(13) -0.00055(10) -0.00037(10) 0.00683(12)
La2 0.01776(16) 0.01776(16) 0.0136(2) 0.000 0.000 0.00888(8)
C1 0.023(3) 0.016(2) 0.028(3) -0.002(2) 0.000(2) 0.008(2)
C2 0.019(2) 0.015(2) 0.017(2) 0.0006(18) 0.0000(19) 0.005(2)
C3 0.036(3) 0.029(3) 0.019(2) 0.002(2) 0.002(2) 0.021(3)
C4 0.031(3) 0.025(3) 0.019(2) -0.004(2) -0.004(2) 0.018(2)
C5 0.025(3) 0.028(3) 0.011(2) -0.0006(19) -0.0066(19) 0.007(2)
C6 0.024(3) 0.024(3) 0.017(2) 0.004(2) -0.004(2) 0.008(2)
C7 0.023(3) 0.030(3) 0.014(2) -0.002(2) 0.0012(19) 0.009(2)
C8 0.019(2) 0.026(3) 0.015(2) -0.0004(19) -0.0003(18) 0.015(2)
C9 0.029(3) 0.030(3) 0.029(3) -0.002(2) 0.000(2) 0.019(3)
C10 0.038(3) 0.031(3) 0.021(3) -0.005(2) 0.002(2) 0.022(3)
C11 0.030(3) 0.030(3) 0.026(3) -0.001(2) 0.010(2) 0.016(3)
N1 0.024(2) 0.023(2) 0.018(2) 0.0002(16) 0.0017(16) 0.0153(19)
N2 0.017(2) 0.023(2) 0.0145(19) -0.0013(16) -0.0001(16) 0.0051(18)
O1 0.0173(17) 0.0164(17) 0.0199(17) -0.0026(13) 0.0017(13) 0.0054(14)
O2 0.0183(18) 0.0190(18) 0.0229(17) -0.0012(14) -0.0006(14) 0.0057(15)
O3 0.0242(19) 0.028(2) 0.0246(18) 0.0008(15) -0.0025(15) 0.0128(16)
O4 0.048(3) 0.045(3) 0.039(2) 0.006(2) -0.023(2) 0.019(2)
O5 0.0193(18) 0.039(2) 0.0205(18) -0.0080(16) -0.0038(14) 0.0092(17)
O6 0.0227(19) 0.028(2) 0.0189(17) 0.0045(15) -0.0052(15) -0.0009(16)
O7 0.0142(16) 0.0254(18) 0.0147(16) -0.0044(13) -0.0018(13) 0.0070(14)
O8 0.0157(17) 0.0265(19) 0.0205(17) 0.0008(15) 0.0025(14) 0.0055(15)
O1W 0.0185(18) 0.031(2) 0.0232(18) 0.0022(16) -0.0060(15) 0.0098(16)
O2W 0.033(2) 0.034(2) 0.0199(18) 0.0123(15) 0.0094(15) 0.0251(18)
O3W 0.034(2) 0.034(2) 0.022(3) 0.000 0.000 0.0172(12)

loop_
_atom_type_symbol
_atom_type_description
_atom_type_scat_dispersion_real
_atom_type_scat_dispersion_imag
_atom_type_scat_source
C C 0.0033 0.0016 'International Tables Vol C Tables 4.2.6.8 and 6.1.1.4'
H H 0.0000 0.0000 'International Tables Vol C Tables 4.2.6.8 and 6.1.1.4'
N N 0.0061 0.0033 'International Tables Vol C Tables 4.2.6.8 and 6.1.1.4'
O O 0.0106 0.0060 'International Tables Vol C Tables 4.2.6.8 and 6.1.1.4'
La La -0.2871 2.4523 'International Tables Vol C Tables 4.2.6.8 and 6.1.1.4'

loop_
_geom_angle_atom_site_label_1
_geom_angle_atom_site_label_2
_geom_angle_atom_site_label_3
_geom_angle
_geom_angle_site_symmetry_1
_geom_angle_site_symmetry_3
O5 La1 O3 129.65(13) . .
O5 La1 O7 118.18(11) . .
O3 La1 O7 68.74(11) . .
O5 La1 O1W 78.14(12) . .
O3 La1 O1W 138.99(12) . .
O7 La1 O1W 71.27(11) . .
O5 La1 O1 69.04(11) . .
O3 La1 O1 94.60(11) . .
O7 La1 O1 162.91(11) . .
O1W La1 O1 125.77(11) . .
O5 La1 O7 151.71(12) . 4_766
O3 La1 O7 78.44(11) . 4_766
O7 La1 O7 64.28(12) . 4_766
O1W La1 O7 76.46(11) . 4_766
O1 La1 O7 117.59(10) . 4_766
O5 La1 O2 88.29(11) . 2_655
O3 La1 O2 129.45(11) . 2_655
O7 La1 O2 127.12(11) . 2_655
O1W La1 O2 71.03(11) . 2_655
O1 La1 O2 66.18(10) . 2_655
O7 La1 O2 71.84(10) 4_766 2_655
O5 La1 O8 138.24(11) . 4_766
O3 La1 O8 67.79(11) . 4_766
O7 La1 O8 103.41(10) . 4_766
O1W La1 O8 114.18(11) . 4_766
O1 La1 O8 72.17(10) . 4_766
O7 La1 O8 47.53(10) 4_766 4_766
O2 La1 O8 61.90(10) 2_655 4_766
O5 La1 N1 71.35(12) . .
O3 La1 N1 60.27(12) . .
O7 La1 N1 108.22(11) . .
O1W La1 N1 144.78(12) . .
O1 La1 N1 57.81(11) . .
O7 La1 N1 136.51(11) 4_766 .
O2 La1 N1 123.96(11) 2_655 .
O8 La1 N1 100.37(11) 4_766 .
O5 La1 N2 60.28(11) . .
O3 La1 N2 95.33(12) . .
O7 La1 N2 59.50(11) . .
O1W La1 N2 71.54(12) . .
O1 La1 N2 120.98(11) . .
O7 La1 N2 121.41(11) 4_766 .
O2 La1 N2 135.04(11) 2_655 .
O8 La1 N2 160.37(10) 4_766 .
N1 La1 N2 78.21(11) . .
O5 La1 C8 154.31(12) . 4_766
O3 La1 C8 69.79(12) . 4_766
O7 La1 C8 82.79(11) . 4_766
O1W La1 C8 96.70(12) . 4_766
O1 La1 C8 95.29(11) . 4_766
O7 La1 C8 23.98(11) 4_766 4_766
O2 La1 C8 66.41(11) 2_655 4_766
O8 La1 C8 23.68(11) 4_766 4_766
N1 La1 C8 118.39(12) . 4_766
N2 La1 C8 142.27(12) . 4_766
O2W La2 O2W 75.97(12) 2_655 3_665
O2W La2 O2W 75.97(12) 2_655 .
O2W La2 O2W 75.97(12) 3_665 .
O2W La2 O3W 134.71(8) 2_655 .
O2W La2 O3W 134.71(8) 3_665 .
O2W La2 O3W 134.71(8) . .
O2W La2 O1 81.49(12) 2_655 .
O2W La2 O1 77.19(11) 3_665 .
O2W La2 O1 148.32(11) . .
O3W La2 O1 76.82(7) . .
O2W La2 O1 77.19(11) 2_655 3_665
O2W La2 O1 148.32(11) 3_665 3_665
O2W La2 O1 81.49(12) . 3_665
O3W La2 O1 76.82(7) . 3_665
O1 La2 O1 114.96(5) . 3_665
O2W La2 O1 148.32(11) 2_655 2_655
O2W La2 O1 81.49(12) 3_665 2_655
O2W La2 O1 77.19(11) . 2_655
O3W La2 O1 76.82(7) . 2_655
O1 La2 O1 114.96(5) . 2_655
O1 La2 O1 114.96(5) 3_665 2_655
O2W La2 O2 69.05(11) 2_655 .
O2W La2 O2 118.22(11) 3_665 .
O2W La2 O2 136.18(11) . .
O3W La2 O2 66.64(7) . .
O1 La2 O2 49.07(10) . .
O1 La2 O2 65.92(10) 3_665 .
O1 La2 O2 142.38(10) 2_655 .
O2W La2 O2 136.18(11) 2_655 2_655
O2W La2 O2 69.05(11) 3_665 2_655
O2W La2 O2 118.22(11) . 2_655
O3W La2 O2 66.64(7) . 2_655
O1 La2 O2 65.92(10) . 2_655
O1 La2 O2 142.38(10) 3_665 2_655
O1 La2 O2 49.07(10) 2_655 2_655
O2 La2 O2 105.32(8) . 2_655
O2W La2 O2 118.22(11) 2_655 3_665
O2W La2 O2 136.18(11) 3_665 3_665
O2W La2 O2 69.05(11) . 3_665
O3W La2 O2 66.64(7) . 3_665
O1 La2 O2 142.38(10) . 3_665
O1 La2 O2 49.07(10) 3_665 3_665
O1 La2 O2 65.92(10) 2_655 3_665
O2 La2 O2 105.32(8) . 3_665
O2 La2 O2 105.32(8) 2_655 3_665
O2W La2 C2 73.65(12) 2_655 .
O2W La2 C2 98.21(12) 3_665 .
O2W La2 C2 149.56(12) . .
O3W La2 C2 69.95(9) . .
O1 La2 C2 24.94(11) . .
O1 La2 C2 90.04(11) 3_665 .
O1 La2 C2 132.19(11) 2_655 .
O2 La2 C2 24.12(11) . .
O2 La2 C2 85.87(11) 2_655 .
O2 La2 C2 125.24(11) 3_665 .
O2W La2 C2 149.56(12) 2_655 2_655
O2W La2 C2 73.65(12) 3_665 2_655
O2W La2 C2 98.21(12) . 2_655
O3W La2 C2 69.95(9) . 2_655
O1 La2 C2 90.04(11) . 2_655
O1 La2 C2 132.19(11) 3_665 2_655
O1 La2 C2 24.94(11) 2_655 2_655
O2 La2 C2 125.24(11) . 2_655
O2 La2 C2 24.12(11) 2_655 2_655
O2 La2 C2 85.87(11) 3_665 2_655
C2 La2 C2 108.89(9) . 2_655
N1 C1 C2 111.2(4) . .
N1 C1 H1A 109.4 . .
C2 C1 H1A 109.4 . .
N1 C1 H1B 109.4 . .
C2 C1 H1B 109.4 . .
H1A C1 H1B 108.0 . .
O2 C2 O1 121.5(4) . .
O2 C2 C1 121.9(4) . .
O1 C2 C1 116.6(4) . .
O2 C2 La2 66.1(3) . .
O1 C2 La2 55.3(2) . .
C1 C2 La2 171.9(3) . .
N1 C3 C4 112.6(4) . .
N1 C3 H3A 109.1 . .
C4 C3 H3A 109.1 . .
N1 C3 H3B 109.1 . .
C4 C3 H3B 109.1 . .
H3A C3 H3B 107.8 . .
O4 C4 O3 125.5(5) . .
O4 C4 C3 118.9(5) . .
O3 C4 C3 115.6(4) . .
N2 C5 C6 112.5(4) . .
N2 C5 H5A 109.1 . .
C6 C5 H5A 109.1 . .
N2 C5 H5B 109.1 . .
C6 C5 H5B 109.1 . .
H5A C5 H5B 107.8 . .
O5 C6 O6 124.0(5) . .
O5 C6 C5 117.1(4) . .
O6 C6 C5 118.9(4) . .
N2 C7 C8 113.7(4) . .
N2 C7 H7A 108.8 . .
C8 C7 H7A 108.8 . .
N2 C7 H7B 108.8 . .
C8 C7 H7B 108.8 . .
H7A C7 H7B 107.7 . .
O8 C8 O7 121.2(4) . .
O8 C8 C7 120.7(4) . .
O7 C8 C7 118.0(4) . .
O8 C8 La1 67.1(3) . 4_766
O7 C8 La1 54.7(2) . 4_766
C7 C8 La1 167.2(3) . 4_766
N1 C9 C10 116.9(4) . .
N1 C9 H9A 108.1 . .
C10 C9 H9A 108.1 . .
N1 C9 H9B 108.1 . .
C10 C9 H9B 108.1 . .
H9A C9 H9B 107.3 . .
C11 C10 C9 116.1(5) . .
C11 C10 H10A 108.3 . .
C9 C10 H10A 108.3 . .
C11 C10 H10B 108.3 . .
C9 C10 H10B 108.3 . .
H10A C10 H10B 107.4 . .
N2 C11 C10 117.6(4) . .
N2 C11 H11A 107.9 . .
C10 C11 H11A 107.9 . .
N2 C11 H11B 107.9 . .
C10 C11 H11B 107.9 . .
H11A C11 H11B 107.2 . .
C1 N1 C9 110.7(4) . .
C1 N1 C3 110.2(4) . .
C9 N1 C3 107.2(4) . .
C1 N1 La1 108.3(3) . .
C9 N1 La1 119.1(3) . .
C3 N1 La1 100.8(3) . .
C7 N2 C5 110.2(4) . .
C7 N2 C11 109.0(4) . .
C5 N2 C11 109.6(4) . .
C7 N2 La1 107.6(3) . .
C5 N2 La1 110.6(3) . .
C11 N2 La1 109.9(3) . .
C2 O1 La2 99.7(3) . .
C2 O1 La1 118.3(3) . .
La2 O1 La1 120.11(13) . .
C2 O2 La1 161.1(3) . 3_665
C2 O2 La2 89.7(3) . .
La1 O2 La2 106.52(11) 3_665 .
C4 O3 La1 124.3(3) . .
C6 O5 La1 133.8(3) . .
C8 O7 La1 124.6(3) . .
C8 O7 La1 101.3(3) . 4_766
La1 O7 La1 115.72(12) . 4_766
C8 O8 La1 89.3(3) . 4_766
La1 O1W H1WA 120(3) . .
La1 O1W H1WB 123(3) . .
H1WA O1W H1WB 109.8(17) . .
La2 O2W H2WA 117(3) . .
La2 O2W H2WB 128(3) . .
H2WA O2W H2WB 110.1(18) . .
La2 O3W H3WB 109.5 . .

loop_
_geom_bond_atom_site_label_1
_geom_bond_atom_site_label_2
_geom_bond_distance
_geom_bond_site_symmetry_2
La1 O5 2.456(3) .
La1 O3 2.474(3) .
La1 O7 2.498(3) .
La1 O1W 2.536(3) .
La1 O1 2.552(3) .
La1 O7 2.572(3) 4_766
La1 O2 2.723(3) 2_655
La1 O8 2.847(3) 4_766
La1 N1 2.867(4) .
La1 N2 2.895(4) .
La1 C8 3.091(5) 4_766
La2 O2W 2.494(3) 2_655
La2 O2W 2.494(3) 3_665
La2 O2W 2.494(3) .
La2 O3W 2.505(6) .
La2 O1 2.522(3) .
La2 O1 2.522(3) 3_665
La2 O1 2.522(3) 2_655
La2 O2 2.765(3) .
La2 O2 2.765(3) 2_655
La2 O2 2.765(3) 3_665
La2 C2 3.023(5) .
La2 C2 3.023(5) 2_655
C1 N1 1.465(6) .
C1 C2 1.512(7) .
C1 H1A 0.9900 .
C1 H1B 0.9900 .
C2 O2 1.236(6) .
C2 O1 1.294(6) .
C3 N1 1.484(6) .
C3 C4 1.521(7) .
C3 H3A 0.9900 .
C3 H3B 0.9900 .
C4 O4 1.224(6) .
C4 O3 1.279(6) .
C5 N2 1.470(6) .
C5 C6 1.514(7) .
C5 H5A 0.9900 .
C5 H5B 0.9900 .
C6 O5 1.250(6) .
C6 O6 1.253(6) .
C7 N2 1.468(6) .
C7 C8 1.498(7) .
C7 H7A 0.9900 .
C7 H7B 0.9900 .
C8 O8 1.241(6) .
C8 O7 1.281(5) .
C8 La1 3.091(5) 4_766
C9 N1 1.483(6) .
C9 C10 1.528(7) .
C9 H9A 0.9900 .
C9 H9B 0.9900 .
C10 C11 1.523(7) .
C10 H10A 0.9900 .
C10 H10B 0.9900 .
C11 N2 1.489(7) .
C11 H11A 0.9900 .
C11 H11B 0.9900 .
O2 La1 2.723(3) 3_665
O7 La1 2.572(3) 4_766
O8 La1 2.847(3) 4_766
O1W H1WA 0.849(10) .
O1W H1WB 0.849(10) .
O2W H2WA 0.850(10) .
O2W H2WB 0.848(10) .
O3W H3WB 0.8400 .

loop_
_geom_hbond_atom_site_label_D
_geom_hbond_atom_site_label_H
_geom_hbond_atom_site_label_A
_geom_hbond_distance_DH
_geom_hbond_distance_HA
_geom_hbond_distance_DA
_geom_hbond_angle_DHA
_geom_hbond_site_symmetry_A
O1W H1WA O3 0.849(10) 1.92(2) 2.713(5) 155(4) 4_766
O1W H1WB O6 0.849(10) 1.928(16) 2.760(5) 166(4) 2_655
O2W H2WA O8 0.850(10) 1.854(13) 2.692(5) 168(4) 5_566
O2W H2WB O6 0.848(10) 1.830(15) 2.667(5) 169(5) 3_666
